data_4070488
loop_
_publ_author_name
'Tanaka, Hiroaki'
'Inoue, Shigeyoshi'
'Ichinohe, Masaaki'
'Sekiguchi, Akira'

_publ_section_title
;
 An (\h3-Disilaallyl)lithium Derivative: Interconversion of \p-Allyl-Type
 Bonding and \h1Coordination to a Silyllithium Fragment
;
_journal_issue 23
_journal_name_full Organometallics
_journal_page_first 6625
_journal_paper_doi 10.1021/om900861z
_journal_volume 28
_journal_year 2009
_chemical_formula_sum 'C75 H135 Li O2 Si5'
_chemical_formula_weight 1216.22
_chemical_name_systematic
; 
 E-1-{(di-tert-butylmethylsilyloxy)-1-{2,2-di-tert-butyl-
 1-(di-tert-butylmethylsilyl)-2-methyl-1-[(tetrahydrofuran)lithio]disilanyl}- 
 2-[tris(3,5-di-tert-butylphenyl)methyl]silene
;
_space_group_IT_number 14
_symmetry_cell_setting monoclinic
_symmetry_space_group_name_Hall '-P 2ybc'
_symmetry_space_group_name_H-M 'P 1 21/c 1'
_atom_sites_solution_hydrogens geom
_atom_sites_solution_primary direct
_atom_sites_solution_secondary difmap
_audit_creation_method SHELXL-97
_cell_angle_alpha 90.00
_cell_angle_beta 93.4010(10)
_cell_angle_gamma 90.00
_cell_formula_units_Z 4
_cell_length_a 20.1160(3)
_cell_length_b 23.2540(3)
_cell_length_c 17.1640(4)
_cell_measurement_reflns_used 84163
_cell_measurement_temperature 150.0(1)
_cell_measurement_theta_max 28.15
_cell_measurement_theta_min 2.00
_cell_volume 8014.8(2)
_computing_cell_refinement 'HKL scalepack'
_computing_data_collection 'MacScience Xpress'
_computing_data_reduction Denzo
_computing_molecular_graphics ORTEP
_computing_publication_material CIFTAB
_computing_structure_refinement 'SHELXL-97 (Sheldrick, 1997)'
_computing_structure_solution SIR92
_diffrn_ambient_temperature 150.0(1)
_diffrn_measured_fraction_theta_full 0.994
_diffrn_measured_fraction_theta_max 0.994
_diffrn_measurement_device 'MacScience DIP2030 Image plate'
_diffrn_radiation_monochromator graphite
_diffrn_radiation_source 'rotating anode'
_diffrn_radiation_type MoK\a
_diffrn_radiation_wavelength 0.71070
_diffrn_reflns_av_R_equivalents 0.0310
_diffrn_reflns_av_sigmaI/netI 0.0282
_diffrn_reflns_limit_h_max 26
_diffrn_reflns_limit_h_min -26
_diffrn_reflns_limit_k_max 0
_diffrn_reflns_limit_k_min -30
_diffrn_reflns_limit_l_max 22
_diffrn_reflns_limit_l_min 0
_diffrn_reflns_number 84163
_diffrn_reflns_theta_full 27.99
_diffrn_reflns_theta_max 27.99
_diffrn_reflns_theta_min 2.12
_exptl_absorpt_coefficient_mu 0.128
_exptl_absorpt_correction_type none
_exptl_crystal_colour Red
_exptl_crystal_density_diffrn 1.008
_exptl_crystal_density_meas ?
_exptl_crystal_description Cube
_exptl_crystal_F_000 2696
_exptl_crystal_size_max 0.45
_exptl_crystal_size_mid 0.40
_exptl_crystal_size_min 0.40
_refine_diff_density_max 1.371
_refine_diff_density_min -0.978
_refine_diff_density_rms 0.071
_refine_ls_extinction_coef 0.0076(6)
_refine_ls_extinction_expression Fc^*^=kFc[1+0.001xFc^2^\l^3^/sin(2\q)]^-1/4^
_refine_ls_extinction_method SHELXL
_refine_ls_goodness_of_fit_ref 1.035
_refine_ls_hydrogen_treatment mixed
_refine_ls_matrix_type full
_refine_ls_number_parameters 839
_refine_ls_number_reflns 19242
_refine_ls_number_restraints 136
_refine_ls_restrained_S_all 1.035
_refine_ls_R_factor_all 0.0892
_refine_ls_R_factor_gt 0.0745
_refine_ls_shift/su_max 0.005
_refine_ls_shift/su_mean 0.000
_refine_ls_structure_factor_coef Fsqd
_refine_ls_weighting_details 'calc w=1/[\s^2^(Fo^2^)+(0.1212P)^2^+5.6717P] where P=(Fo^2^+2Fc^2^)/3'
_refine_ls_weighting_scheme calc
_refine_ls_wR_factor_gt 0.2035
_refine_ls_wR_factor_ref 0.2182
_reflns_number_gt 15515
_reflns_number_total 19242
_reflns_threshold_expression >2sigma(I)
_cod_data_source_file om900861z_si_001.cif
_cod_data_source_block shelxl
_cod_depositor_comments
;
The following automatic conversions were performed:

'_symmetry_cell_setting' value 'Monoclinic' changed to 'monoclinic'
according to /home/saulius/struct/CIF-dictionaries/cif_core.dic
dictionary named 'cif_core.dic' version 2.4.2 from 2011-04-26.

Automatic conversion script
Id: cif_fix_values 1715 2011-07-08 13:25:40Z adriana 

The following automatic conversions were performed:

'_exptl_crystal_density_meas' value 'not measured' was changed to '?'
- the value is perceived as not measured.

Automatic conversion script
Id: cif_fix_values 3008 2015-01-20 13:52:24Z robertas 
;
_cod_original_sg_symbol_H-M 'P 21/c        '
_cod_database_code 4070488

loop_
_symmetry_equiv_pos_as_xyz
'x, y, z'
'-x, y+1/2, -z+1/2'
'-x, -y, -z'
'x, -y-1/2, z-1/2'

loop_
_atom_site_label
_atom_site_type_symbol
_atom_site_fract_x
_atom_site_fract_y
_atom_site_fract_z
_atom_site_U_iso_or_equiv
_atom_site_adp_type
_atom_site_occupancy
_atom_site_symmetry_multiplicity
_atom_site_calc_flag
_atom_site_refinement_flags
Si1 Si 0.18149(3) -0.06405(2) 0.87050(3) 0.03359(15) Uani 1 1 d .
Si2 Si 0.26687(3) -0.04667(2) 0.78707(3) 0.02802(13) Uani 1 1 d .
Si3 Si 0.10282(4) -0.13356(4) 0.82268(4) 0.0549(2) Uani 1 1 d .
Si4 Si 0.22681(4) -0.06275(3) 1.00170(4) 0.04086(16) Uani 1 1 d .
Si5 Si 0.41182(6) -0.09715(5) 0.76546(7) 0.0379(2) Uani 0.5921(12) 1 d PD
Si65 Si 0.41232(8) -0.10731(7) 0.80697(10) 0.0379(2) Uani 0.4079(12) 1 d PD
O1 O 0.34324(9) -0.06835(8) 0.79846(10) 0.0497(4) Uani 1 1 d D
O2 O 0.12861(10) 0.10861(8) 0.83678(13) 0.0560(5) Uani 1 1 d .
C1 C 0.24584(10) 0.01028(8) 0.72320(11) 0.0294(4) Uani 1 1 d .
H1 H 0.1991(15) 0.0093(12) 0.7183(17) 0.048(7) Uiso 1 1 d .
C2 C 0.0598(3) -0.1665(2) 0.9068(2) 0.1083(19) Uani 1 1 d .
H2A H 0.0917 -0.1869 0.9400 0.162 Uiso 1 1 calc R
H2B H 0.0259 -0.1926 0.8869 0.162 Uiso 1 1 calc R
H2C H 0.0398 -0.1366 0.9361 0.162 Uiso 1 1 calc R
C3 C 0.03459(14) -0.09320(15) 0.75850(18) 0.0607(8) Uani 1 1 d .
C4 C -0.0189(2) -0.1360(2) 0.7219(3) 0.1027(16) Uani 1 1 d .
H4A H -0.0377 -0.1577 0.7627 0.154 Uiso 1 1 calc R
H4B H 0.0017 -0.1616 0.6869 0.154 Uiso 1 1 calc R
H4C H -0.0535 -0.1147 0.6938 0.154 Uiso 1 1 calc R
C5 C -0.0030(2) -0.0582(2) 0.8158(3) 0.0941(14) Uani 1 1 d .
H5A H -0.0182 -0.0831 0.8558 0.141 Uiso 1 1 calc R
H5B H -0.0406 -0.0401 0.7889 0.141 Uiso 1 1 calc R
H5C H 0.0259 -0.0293 0.8392 0.141 Uiso 1 1 calc R
C6 C 0.06109(17) -0.05987(17) 0.6940(2) 0.0754(10) Uani 1 1 d .
H6A H 0.0843 -0.0852 0.6608 0.113 Uiso 1 1 calc R
H6B H 0.0912 -0.0310 0.7150 0.113 Uiso 1 1 calc R
H6C H 0.0250 -0.0417 0.6643 0.113 Uiso 1 1 calc R
C7 C 0.1403(2) -0.19899(12) 0.7675(2) 0.0722(10) Uani 1 1 d .
C8 C 0.1611(2) -0.18118(15) 0.6867(2) 0.0768(10) Uani 1 1 d .
H8A H 0.1231 -0.1664 0.6566 0.115 Uiso 1 1 calc R
H8B H 0.1784 -0.2140 0.6606 0.115 Uiso 1 1 calc R
H8C H 0.1948 -0.1520 0.6921 0.115 Uiso 1 1 calc R
C9 C 0.2046(2) -0.22077(15) 0.8108(3) 0.0863(12) Uani 1 1 d .
H9A H 0.1950 -0.2326 0.8625 0.130 Uiso 1 1 calc R
H9B H 0.2370 -0.1905 0.8138 0.130 Uiso 1 1 calc R
H9C H 0.2218 -0.2528 0.7830 0.130 Uiso 1 1 calc R
C10 C 0.0898(3) -0.24902(19) 0.7570(3) 0.115(2) Uani 1 1 d .
H10A H 0.0498 -0.2353 0.7298 0.173 Uiso 1 1 calc R
H10B H 0.0795 -0.2635 0.8073 0.173 Uiso 1 1 calc R
H10C H 0.1087 -0.2793 0.7274 0.173 Uiso 1 1 calc R
C11 C 0.30902(16) -0.02296(18) 0.99923(19) 0.0707(9) Uani 1 1 d .
H11A H 0.3022 0.0127 0.9717 0.106 Uiso 1 1 calc R
H11B H 0.3403 -0.0462 0.9732 0.106 Uiso 1 1 calc R
H11C H 0.3261 -0.0153 1.0516 0.106 Uiso 1 1 calc R
C12 C 0.2483(3) -0.13219(14) 1.0579(2) 0.0931(15) Uani 1 1 d .
C13 C 0.2880(4) -0.1706(2) 1.0024(3) 0.178(4) Uani 1 1 d .
H13A H 0.3269 -0.1503 0.9878 0.266 Uiso 1 1 calc R
H13B H 0.2604 -0.1796 0.9565 0.266 Uiso 1 1 calc R
H13C H 0.3012 -0.2055 1.0289 0.266 Uiso 1 1 calc R
C14 C 0.2947(3) -0.1218(2) 1.1317(2) 0.1147(19) Uani 1 1 d .
H14A H 0.3349 -0.1033 1.1172 0.172 Uiso 1 1 calc R
H14B H 0.3055 -0.1579 1.1564 0.172 Uiso 1 1 calc R
H14C H 0.2726 -0.0976 1.1674 0.172 Uiso 1 1 calc R
C15 C 0.1862(4) -0.1631(3) 1.0820(4) 0.186(4) Uani 1 1 d .
H15A H 0.1568 -0.1697 1.0368 0.279 Uiso 1 1 calc R
H15B H 0.1641 -0.1399 1.1188 0.279 Uiso 1 1 calc R
H15C H 0.1986 -0.1993 1.1057 0.279 Uiso 1 1 calc R
C16 C 0.16832(16) -0.01349(15) 1.05721(18) 0.0624(8) Uani 1 1 d .
C17 C 0.1767(3) 0.04798(16) 1.0278(3) 0.1008(16) Uani 1 1 d .
H17A H 0.1667 0.0492 0.9724 0.151 Uiso 1 1 calc R
H17B H 0.2217 0.0604 1.0392 0.151 Uiso 1 1 calc R
H17C H 0.1468 0.0730 1.0532 0.151 Uiso 1 1 calc R
C18 C 0.09515(19) -0.0310(2) 1.0419(2) 0.0973(15) Uani 1 1 d .
H18A H 0.0844 -0.0321 0.9867 0.146 Uiso 1 1 calc R
H18B H 0.0671 -0.0035 1.0657 0.146 Uiso 1 1 calc R
H18C H 0.0882 -0.0683 1.0639 0.146 Uiso 1 1 calc R
C19 C 0.1858(2) -0.0118(2) 1.1453(2) 0.0981(15) Uani 1 1 d .
H19A H 0.1818 -0.0497 1.1666 0.147 Uiso 1 1 calc R
H19B H 0.1558 0.0138 1.1697 0.147 Uiso 1 1 calc R
H19C H 0.2307 0.0017 1.1547 0.147 Uiso 1 1 calc R
C20 C 0.4251(3) -0.0705(2) 0.6650(2) 0.0464(10) Uani 0.5921(12) 1 d PD
H20A H 0.3912 -0.0858 0.6291 0.070 Uiso 0.5921(12) 1 calc PR
H20B H 0.4681 -0.0826 0.6498 0.070 Uiso 0.5921(12) 1 calc PR
H20C H 0.4229 -0.0292 0.6644 0.070 Uiso 0.5921(12) 1 calc PR
C21 C 0.4777(2) -0.06690(19) 0.8345(3) 0.050(2) Uani 0.5921(12) 1 d PD
C22 C 0.4829(3) -0.0966(2) 0.9152(3) 0.0666(14) Uani 0.5921(12) 1 d PD
H22A H 0.4935 -0.1366 0.9088 0.100 Uiso 0.5921(12) 1 calc PR
H22B H 0.4411 -0.0933 0.9392 0.100 Uiso 0.5921(12) 1 calc PR
H22C H 0.5173 -0.0786 0.9478 0.100 Uiso 0.5921(12) 1 calc PR
C23 C 0.4625(2) -0.00275(17) 0.8489(3) 0.0521(10) Uani 0.5921(12) 1 d PD
H23A H 0.4591 0.0173 0.8000 0.078 Uiso 0.5921(12) 1 calc PR
H23B H 0.4977 0.0137 0.8819 0.078 Uiso 0.5921(12) 1 calc PR
H23C H 0.4211 0.0005 0.8739 0.078 Uiso 0.5921(12) 1 calc PR
C24 C 0.5478(2) -0.0695(3) 0.8020(3) 0.0717(16) Uani 0.5921(12) 1 d PD
H24A H 0.5467 -0.0512 0.7518 0.108 Uiso 0.5921(12) 1 calc PR
H24B H 0.5611 -0.1089 0.7970 0.108 Uiso 0.5921(12) 1 calc PR
H24C H 0.5791 -0.0498 0.8371 0.108 Uiso 0.5921(12) 1 calc PR
C25 C 0.4078(2) -0.17910(17) 0.7608(2) 0.0572(12) Uani 0.5921(12) 1 d PD
C26 C 0.3817(3) -0.2055(2) 0.8352(3) 0.081(2) Uani 0.5921(12) 1 d PD
H26A H 0.3384 -0.1901 0.8437 0.122 Uiso 0.5921(12) 1 calc PR
H26B H 0.4117 -0.1965 0.8791 0.122 Uiso 0.5921(12) 1 calc PR
H26C H 0.3787 -0.2465 0.8294 0.122 Uiso 0.5921(12) 1 calc PR
C27 C 0.3610(3) -0.1963(3) 0.6906(4) 0.071(2) Uani 0.5921(12) 1 d PD
H27A H 0.3175 -0.1808 0.6970 0.106 Uiso 0.5921(12) 1 calc PR
H27B H 0.3584 -0.2375 0.6875 0.106 Uiso 0.5921(12) 1 calc PR
H27C H 0.3780 -0.1815 0.6435 0.106 Uiso 0.5921(12) 1 calc PR
C28 C 0.4772(3) -0.2047(2) 0.7491(3) 0.0759(18) Uani 0.5921(12) 1 d PD
H28A H 0.5072 -0.1943 0.7924 0.114 Uiso 0.5921(12) 1 calc PR
H28B H 0.4937 -0.1900 0.7016 0.114 Uiso 0.5921(12) 1 calc PR
H28C H 0.4739 -0.2459 0.7459 0.114 Uiso 0.5921(12) 1 calc PR
C29 C 0.27682(9) 0.05097(8) 0.66463(11) 0.0265(4) Uani 1 1 d .
C30 C 0.27869(9) 0.02634(8) 0.58026(11) 0.0283(4) Uani 1 1 d .
C31 C 0.25869(10) -0.02914(8) 0.55958(12) 0.0306(4) Uani 1 1 d .
H31 H 0.2492 -0.0552 0.5985 0.037 Uiso 1 1 calc R
C32 C 0.25253(10) -0.04656(9) 0.48092(13) 0.0328(4) Uani 1 1 d .
C33 C 0.26799(10) -0.00734(9) 0.42377(12) 0.0348(4) Uani 1 1 d .
H33 H 0.2643 -0.0186 0.3717 0.042 Uiso 1 1 calc R
C34 C 0.28885(11) 0.04850(9) 0.44219(12) 0.0332(4) Uani 1 1 d .
C35 C 0.29389(10) 0.06429(8) 0.52036(11) 0.0305(4) Uani 1 1 d .
H35 H 0.3079 0.1014 0.5335 0.037 Uiso 1 1 calc R
C36 C 0.22649(12) -0.10692(10) 0.45953(15) 0.0409(5) Uani 1 1 d .
C37 C 0.27570(17) -0.15184(12) 0.4907(2) 0.0711(9) Uani 1 1 d .
H37A H 0.3176 -0.1463 0.4677 0.107 Uiso 1 1 calc R
H37B H 0.2589 -0.1895 0.4778 0.107 Uiso 1 1 calc R
H37C H 0.2818 -0.1482 0.5464 0.107 Uiso 1 1 calc R
C38 C 0.15997(15) -0.11517(16) 0.4948(2) 0.0696(9) Uani 1 1 d .
H38A H 0.1292 -0.0865 0.4745 0.104 Uiso 1 1 calc R
H38B H 0.1655 -0.1115 0.5505 0.104 Uiso 1 1 calc R
H38C H 0.1430 -0.1527 0.4817 0.104 Uiso 1 1 calc R
C39 C 0.2155(2) -0.11484(14) 0.37026(19) 0.0707(9) Uani 1 1 d .
H39A H 0.2569 -0.1097 0.3462 0.106 Uiso 1 1 calc R
H39B H 0.1838 -0.0869 0.3499 0.106 Uiso 1 1 calc R
H39C H 0.1988 -0.1528 0.3592 0.106 Uiso 1 1 calc R
C40 C 0.30268(13) 0.09379(10) 0.37997(12) 0.0401(5) Uani 1 1 d .
C41 C 0.29601(17) 0.06953(12) 0.29706(14) 0.0544(7) Uani 1 1 d .
H41A H 0.3051 0.0993 0.2605 0.082 Uiso 1 1 calc R
H41B H 0.2516 0.0554 0.2864 0.082 Uiso 1 1 calc R
H41C H 0.3272 0.0386 0.2923 0.082 Uiso 1 1 calc R
C42 C 0.25369(17) 0.14391(12) 0.38603(16) 0.0576(7) Uani 1 1 d .
H42A H 0.2623 0.1723 0.3474 0.086 Uiso 1 1 calc R
H42B H 0.2592 0.1608 0.4370 0.086 Uiso 1 1 calc R
H42C H 0.2089 0.1300 0.3775 0.086 Uiso 1 1 calc R
C43 C 0.37405(16) 0.11661(13) 0.39421(16) 0.0558(7) Uani 1 1 d .
H43A H 0.3827 0.1449 0.3554 0.084 Uiso 1 1 calc R
H43B H 0.4050 0.0854 0.3910 0.084 Uiso 1 1 calc R
H43C H 0.3790 0.1337 0.4451 0.084 Uiso 1 1 calc R
C44 C 0.22951(9) 0.10426(8) 0.65050(10) 0.0260(4) Uani 1 1 d .
C45 C 0.16322(9) 0.09406(8) 0.62549(11) 0.0285(4) Uani 1 1 d .
H45 H 0.1469 0.0567 0.6262 0.034 Uiso 1 1 calc R
C46 C 0.12075(10) 0.13865(9) 0.59941(12) 0.0305(4) Uani 1 1 d .
C47 C 0.14584(10) 0.19456(8) 0.60090(12) 0.0320(4) Uani 1 1 d .
H47 H 0.1179 0.2247 0.5847 0.038 Uiso 1 1 calc R
C48 C 0.21173(10) 0.20666(8) 0.62601(11) 0.0300(4) Uani 1 1 d .
C49 C 0.25288(9) 0.16098(8) 0.65069(11) 0.0277(4) Uani 1 1 d .
H49 H 0.2968 0.1684 0.6676 0.033 Uiso 1 1 calc R
C50 C 0.04863(11) 0.12589(10) 0.57022(14) 0.0388(5) Uani 1 1 d .
C51 C 0.00796(15) 0.1162(2) 0.6409(2) 0.0778(11) Uani 1 1 d .
H51A H -0.0374 0.1083 0.6239 0.117 Uiso 1 1 calc R
H51B H 0.0097 0.1500 0.6730 0.117 Uiso 1 1 calc R
H51C H 0.0259 0.0841 0.6705 0.117 Uiso 1 1 calc R
C52 C 0.04582(16) 0.07195(14) 0.5195(2) 0.0726(10) Uani 1 1 d .
H52A H 0.0714 0.0780 0.4748 0.109 Uiso 1 1 calc R
H52B H 0.0004 0.0640 0.5026 0.109 Uiso 1 1 calc R
H52C H 0.0639 0.0400 0.5492 0.109 Uiso 1 1 calc R
C53 C 0.01858(15) 0.17458(14) 0.5204(2) 0.0699(9) Uani 1 1 d .
H53A H 0.0447 0.1805 0.4761 0.105 Uiso 1 1 calc R
H53B H 0.0183 0.2092 0.5509 0.105 Uiso 1 1 calc R
H53C H -0.0262 0.1648 0.5030 0.105 Uiso 1 1 calc R
C54 C 0.23627(11) 0.26908(9) 0.62222(13) 0.0362(4) Uani 1 1 d .
C55 C 0.23018(16) 0.28935(11) 0.53689(16) 0.0531(6) Uani 1 1 d .
H55A H 0.1849 0.2854 0.5168 0.080 Uiso 1 1 calc R
H55B H 0.2586 0.2664 0.5064 0.080 Uiso 1 1 calc R
H55C H 0.2433 0.3290 0.5342 0.080 Uiso 1 1 calc R
C56 C 0.19242(16) 0.30765(11) 0.67103(18) 0.0549(7) Uani 1 1 d .
H56A H 0.1466 0.3036 0.6527 0.082 Uiso 1 1 calc R
H56B H 0.2058 0.3470 0.6659 0.082 Uiso 1 1 calc R
H56C H 0.1975 0.2964 0.7249 0.082 Uiso 1 1 calc R
C57 C 0.30860(14) 0.27591(11) 0.6520(2) 0.0587(8) Uani 1 1 d .
H57A H 0.3214 0.3155 0.6483 0.088 Uiso 1 1 calc R
H57B H 0.3365 0.2528 0.6210 0.088 Uiso 1 1 calc R
H57C H 0.3135 0.2637 0.7055 0.088 Uiso 1 1 calc R
C58 C 0.34511(9) 0.07340(8) 0.69709(11) 0.0288(4) Uani 1 1 d .
C59 C 0.40157(10) 0.07471(9) 0.65347(12) 0.0322(4) Uani 1 1 d .
H59 H 0.4004 0.0562 0.6054 0.039 Uiso 1 1 calc R
C60 C 0.45972(10) 0.10310(10) 0.68016(13) 0.0380(5) Uani 1 1 d .
C61 C 0.46039(10) 0.13039(10) 0.75254(14) 0.0390(5) Uani 1 1 d .
H61 H 0.4984 0.1504 0.7701 0.047 Uiso 1 1 calc R
C62 C 0.40595(10) 0.12884(9) 0.79970(12) 0.0344(4) Uani 1 1 d .
C63 C 0.34890(10) 0.09950(9) 0.77061(11) 0.0311(4) Uani 1 1 d .
H63 H 0.3124 0.0973 0.8012 0.037 Uiso 1 1 calc R
C64 C 0.52029(12) 0.10666(13) 0.62978(16) 0.0494(6) Uani 1 1 d .
C65 C 0.52160(18) 0.05815(17) 0.5704(2) 0.0763(10) Uani 1 1 d .
H65A H 0.5251 0.0219 0.5971 0.114 Uiso 1 1 calc R
H65B H 0.5592 0.0630 0.5390 0.114 Uiso 1 1 calc R
H65C H 0.4813 0.0589 0.5374 0.114 Uiso 1 1 calc R
C66 C 0.5144(2) 0.16264(17) 0.5831(3) 0.0855(12) Uani 1 1 d .
H66A H 0.5516 0.1660 0.5508 0.128 Uiso 1 1 calc R
H66B H 0.5141 0.1947 0.6183 0.128 Uiso 1 1 calc R
H66C H 0.4738 0.1623 0.5508 0.128 Uiso 1 1 calc R
C67 C 0.58502(15) 0.1029(3) 0.6804(2) 0.0963(15) Uani 1 1 d .
H67A H 0.5863 0.0673 0.7088 0.144 Uiso 1 1 calc R
H67B H 0.5874 0.1345 0.7165 0.144 Uiso 1 1 calc R
H67C H 0.6221 0.1047 0.6478 0.144 Uiso 1 1 calc R
C68 C 0.40677(12) 0.16046(10) 0.87813(13) 0.0397(5) Uani 1 1 d .
C69 C 0.37106(18) 0.21857(12) 0.86517(16) 0.0586(7) Uani 1 1 d .
H69A H 0.3933 0.2406 0.8272 0.088 Uiso 1 1 calc R
H69B H 0.3719 0.2394 0.9135 0.088 Uiso 1 1 calc R
H69C H 0.3257 0.2120 0.8468 0.088 Uiso 1 1 calc R
C70 C 0.37021(13) 0.12603(11) 0.93875(13) 0.0438(5) Uani 1 1 d .
H70A H 0.3717 0.1468 0.9872 0.066 Uiso 1 1 calc R
H70B H 0.3914 0.0893 0.9467 0.066 Uiso 1 1 calc R
H70C H 0.3247 0.1204 0.9203 0.066 Uiso 1 1 calc R
C71 C 0.47783(14) 0.17187(15) 0.91206(16) 0.0600(8) Uani 1 1 d .
H71A H 0.5019 0.1932 0.8750 0.090 Uiso 1 1 calc R
H71B H 0.4999 0.1359 0.9230 0.090 Uiso 1 1 calc R
H71C H 0.4761 0.1936 0.9594 0.090 Uiso 1 1 calc R
C72 C 0.06251(15) 0.11054(15) 0.8665(2) 0.0622(8) Uani 1 1 d .
H72A H 0.0586 0.0828 0.9082 0.075 Uiso 1 1 calc R
H72B H 0.0287 0.1023 0.8254 0.075 Uiso 1 1 calc R
C73 C 0.05527(18) 0.17041(16) 0.8963(2) 0.0752(10) Uani 1 1 d .
H73A H 0.0720 0.1734 0.9503 0.090 Uiso 1 1 calc R
H73B H 0.0091 0.1825 0.8921 0.090 Uiso 1 1 calc R
C74 C 0.09666(18) 0.20592(14) 0.8440(2) 0.0678(8) Uani 1 1 d .
H74A H 0.0713 0.2166 0.7963 0.081 Uiso 1 1 calc R
H74B H 0.1129 0.2405 0.8703 0.081 Uiso 1 1 calc R
C75 C 0.15298(15) 0.16639(11) 0.82724(16) 0.0505(6) Uani 1 1 d .
H75A H 0.1663 0.1721 0.7744 0.061 Uiso 1 1 calc R
H75B H 0.1911 0.1736 0.8633 0.061 Uiso 1 1 calc R
C80 C 0.3988(4) -0.1653(3) 0.8796(4) 0.0583(17) Uani 0.4079(12) 1 d PD
H80A H 0.3594 -0.1866 0.8637 0.087 Uiso 0.4079(12) 1 calc PR
H80B H 0.3936 -0.1485 0.9299 0.087 Uiso 0.4079(12) 1 calc PR
H80C H 0.4365 -0.1908 0.8825 0.087 Uiso 0.4079(12) 1 calc PR
C81 C 0.4905(4) -0.0663(2) 0.8416(3) 0.0342(19) Uani 0.4079(12) 1 d PD
C82 C 0.5124(4) -0.0228(3) 0.7803(4) 0.064(2) Uani 0.4079(12) 1 d PD
H82A H 0.5224 -0.0429 0.7336 0.095 Uiso 0.4079(12) 1 calc PR
H82B H 0.5512 -0.0026 0.8006 0.095 Uiso 0.4079(12) 1 calc PR
H82C H 0.4770 0.0041 0.7687 0.095 Uiso 0.4079(12) 1 calc PR
C83 C 0.5494(3) -0.1073(3) 0.8607(4) 0.0617(19) Uani 0.4079(12) 1 d PD
H83A H 0.5601 -0.1275 0.8143 0.093 Uiso 0.4079(12) 1 calc PR
H83B H 0.5373 -0.1345 0.8996 0.093 Uiso 0.4079(12) 1 calc PR
H83C H 0.5873 -0.0855 0.8803 0.093 Uiso 0.4079(12) 1 calc PR
C84 C 0.4762(4) -0.0333(3) 0.9165(4) 0.0643(19) Uani 0.4079(12) 1 d PD
H84A H 0.4400 -0.0070 0.9057 0.096 Uiso 0.4079(12) 1 calc PR
H84B H 0.5152 -0.0123 0.9346 0.096 Uiso 0.4079(12) 1 calc PR
H84C H 0.4644 -0.0601 0.9560 0.096 Uiso 0.4079(12) 1 calc PR
C85 C 0.4132(2) -0.1412(2) 0.7062(3) 0.0464(13) Uani 0.4079(12) 1 d PD
C86 C 0.4117(4) -0.0956(3) 0.6410(4) 0.0521(17) Uani 0.4079(12) 1 d PD
H86A H 0.3739 -0.0709 0.6455 0.078 Uiso 0.4079(12) 1 calc PR
H86B H 0.4086 -0.1143 0.5911 0.078 Uiso 0.4079(12) 1 calc PR
H86C H 0.4518 -0.0731 0.6458 0.078 Uiso 0.4079(12) 1 calc PR
C87 C 0.3506(4) -0.1790(4) 0.6938(7) 0.061(3) Uani 0.4079(12) 1 d PD
H87A H 0.3116 -0.1559 0.6993 0.092 Uiso 0.4079(12) 1 calc PR
H87B H 0.3520 -0.2092 0.7321 0.092 Uiso 0.4079(12) 1 calc PR
H87C H 0.3492 -0.1955 0.6425 0.092 Uiso 0.4079(12) 1 calc PR
C88 C 0.4747(3) -0.1798(3) 0.6977(5) 0.068(2) Uani 0.4079(12) 1 d PD
H88A H 0.5144 -0.1570 0.7048 0.103 Uiso 0.4079(12) 1 calc PR
H88B H 0.4726 -0.1967 0.6466 0.103 Uiso 0.4079(12) 1 calc PR
H88C H 0.4754 -0.2096 0.7364 0.103 Uiso 0.4079(12) 1 calc PR
Li1 Li 0.1786(2) 0.04198(18) 0.8204(3) 0.0524(11) Uani 1 1 d .

loop_
_atom_site_aniso_label
_atom_site_aniso_U_11
_atom_site_aniso_U_22
_atom_site_aniso_U_33
_atom_site_aniso_U_23
_atom_site_aniso_U_13
_atom_site_aniso_U_12
Si1 0.0410(3) 0.0295(3) 0.0309(3) 0.0027(2) 0.0067(2) -0.0077(2)
Si2 0.0367(3) 0.0217(2) 0.0259(3) 0.00103(18) 0.0044(2) 0.00070(19)
Si3 0.0661(5) 0.0586(4) 0.0405(4) -0.0004(3) 0.0088(3) -0.0344(4)
Si4 0.0563(4) 0.0355(3) 0.0312(3) 0.0004(2) 0.0061(3) -0.0016(3)
Si5 0.0448(4) 0.0355(4) 0.0338(5) 0.0052(4) 0.0050(5) 0.0162(3)
Si65 0.0448(4) 0.0355(4) 0.0338(5) 0.0052(4) 0.0050(5) 0.0162(3)
O1 0.0503(10) 0.0541(10) 0.0464(10) 0.0180(8) 0.0159(8) 0.0241(8)
O2 0.0544(11) 0.0429(9) 0.0737(13) 0.0142(9) 0.0281(9) 0.0147(8)
C1 0.0280(9) 0.0308(9) 0.0294(9) 0.0041(7) 0.0007(7) -0.0024(7)
C2 0.137(4) 0.130(4) 0.060(2) -0.005(2) 0.029(2) -0.093(3)
C3 0.0407(13) 0.087(2) 0.0553(16) -0.0276(15) 0.0095(12) -0.0122(13)
C4 0.079(3) 0.144(4) 0.083(3) 0.000(3) -0.009(2) -0.060(3)
C5 0.060(2) 0.119(4) 0.103(3) -0.043(3) 0.010(2) 0.008(2)
C6 0.0498(17) 0.086(2) 0.089(3) 0.029(2) -0.0087(16) -0.0123(16)
C7 0.112(3) 0.0339(13) 0.0676(19) -0.0076(12) -0.0175(19) -0.0141(15)
C8 0.086(2) 0.0558(18) 0.092(3) -0.0192(17) 0.036(2) -0.0026(17)
C9 0.113(3) 0.0482(17) 0.099(3) -0.0036(18) 0.015(2) 0.0052(19)
C10 0.165(5) 0.079(3) 0.106(3) -0.037(2) 0.043(3) -0.075(3)
C11 0.0582(18) 0.102(3) 0.0518(17) -0.0085(17) 0.0045(13) -0.0201(17)
C12 0.178(5) 0.0479(17) 0.0493(18) 0.0092(14) -0.026(2) 0.006(2)
C13 0.336(10) 0.099(4) 0.088(3) -0.029(3) -0.070(5) 0.127(5)
C14 0.196(6) 0.088(3) 0.055(2) 0.009(2) -0.036(3) 0.038(3)
C15 0.287(9) 0.122(5) 0.142(5) 0.085(4) -0.056(6) -0.120(6)
C16 0.0623(17) 0.074(2) 0.0511(16) -0.0268(14) 0.0054(13) 0.0046(15)
C17 0.122(4) 0.055(2) 0.121(4) -0.040(2) -0.030(3) 0.026(2)
C18 0.062(2) 0.166(4) 0.065(2) -0.055(3) 0.0172(17) -0.003(2)
C19 0.090(3) 0.151(4) 0.0527(19) -0.051(2) 0.0040(18) 0.011(3)
C20 0.052(3) 0.051(3) 0.036(2) 0.0054(19) 0.0056(19) 0.018(2)
C21 0.044(3) 0.063(4) 0.042(3) 0.009(3) 0.001(2) 0.024(3)
C22 0.082(4) 0.069(3) 0.046(3) 0.013(2) -0.009(2) 0.025(3)
C23 0.056(3) 0.054(2) 0.046(2) -0.0023(19) 0.0012(19) 0.009(2)
C24 0.050(3) 0.090(4) 0.075(4) -0.013(3) 0.003(2) 0.020(3)
C25 0.087(4) 0.037(2) 0.049(2) 0.0031(18) 0.015(2) 0.019(2)
C26 0.138(6) 0.040(2) 0.070(4) 0.011(2) 0.041(4) 0.020(3)
C27 0.096(5) 0.044(4) 0.073(4) -0.010(3) 0.009(4) -0.001(3)
C28 0.108(5) 0.046(3) 0.076(4) 0.004(3) 0.027(3) 0.041(3)
C29 0.0263(8) 0.0274(8) 0.0254(8) 0.0038(7) -0.0006(7) -0.0005(7)
C30 0.0268(8) 0.0300(9) 0.0279(9) 0.0021(7) -0.0005(7) 0.0028(7)
C31 0.0290(9) 0.0291(9) 0.0335(10) 0.0028(7) 0.0011(7) 0.0029(7)
C32 0.0298(9) 0.0313(9) 0.0372(10) -0.0051(8) 0.0016(8) 0.0016(7)
C33 0.0357(10) 0.0384(11) 0.0302(10) -0.0042(8) 0.0000(8) 0.0027(8)
C34 0.0363(10) 0.0353(10) 0.0278(9) 0.0009(8) 0.0011(8) 0.0040(8)
C35 0.0359(10) 0.0277(9) 0.0279(9) 0.0003(7) 0.0008(7) 0.0012(7)
C36 0.0385(11) 0.0360(11) 0.0484(13) -0.0085(9) 0.0060(9) -0.0057(9)
C37 0.0669(19) 0.0325(13) 0.112(3) -0.0043(15) -0.0088(18) 0.0013(12)
C38 0.0522(16) 0.079(2) 0.080(2) -0.0285(17) 0.0186(15) -0.0317(15)
C39 0.108(3) 0.0494(16) 0.0548(17) -0.0165(13) 0.0038(17) -0.0240(17)
C40 0.0543(13) 0.0400(11) 0.0262(10) 0.0044(8) 0.0037(9) 0.0020(10)
C41 0.080(2) 0.0531(15) 0.0300(11) 0.0020(10) 0.0059(12) -0.0013(13)
C42 0.085(2) 0.0489(14) 0.0393(13) 0.0113(11) 0.0042(13) 0.0184(14)
C43 0.0677(17) 0.0558(15) 0.0446(14) 0.0120(11) 0.0084(12) -0.0131(13)
C44 0.0273(9) 0.0273(9) 0.0233(8) 0.0023(6) 0.0001(6) -0.0009(7)
C45 0.0285(9) 0.0273(9) 0.0295(9) 0.0002(7) -0.0013(7) -0.0029(7)
C46 0.0270(9) 0.0319(9) 0.0322(10) -0.0003(7) -0.0028(7) -0.0005(7)
C47 0.0332(10) 0.0283(9) 0.0338(10) 0.0004(7) -0.0045(8) 0.0038(7)
C48 0.0344(10) 0.0270(9) 0.0282(9) 0.0010(7) -0.0021(7) -0.0024(7)
C49 0.0275(9) 0.0292(9) 0.0260(8) 0.0026(7) -0.0018(7) -0.0035(7)
C50 0.0294(10) 0.0403(11) 0.0455(12) -0.0002(9) -0.0074(9) -0.0024(8)
C51 0.0368(14) 0.131(3) 0.065(2) 0.007(2) 0.0013(13) -0.0149(17)
C52 0.0553(17) 0.0642(18) 0.094(3) -0.0257(17) -0.0348(17) 0.0005(14)
C53 0.0443(14) 0.0659(18) 0.095(2) 0.0244(17) -0.0310(15) -0.0062(13)
C54 0.0442(11) 0.0272(9) 0.0362(10) 0.0021(8) -0.0044(9) -0.0046(8)
C55 0.0744(18) 0.0385(12) 0.0458(14) 0.0110(10) -0.0011(12) -0.0103(12)
C56 0.0727(18) 0.0342(12) 0.0578(16) -0.0131(11) 0.0037(13) -0.0050(12)
C57 0.0525(15) 0.0366(12) 0.084(2) 0.0139(13) -0.0190(14) -0.0169(11)
C58 0.0262(9) 0.0314(9) 0.0286(9) 0.0073(7) -0.0014(7) -0.0007(7)
C59 0.0279(9) 0.0388(10) 0.0300(9) 0.0070(8) 0.0021(7) 0.0016(8)
C60 0.0262(9) 0.0471(12) 0.0408(11) 0.0110(9) 0.0015(8) -0.0002(8)
C61 0.0273(9) 0.0482(12) 0.0407(11) 0.0090(9) -0.0035(8) -0.0079(8)
C62 0.0320(10) 0.0403(11) 0.0302(10) 0.0073(8) -0.0049(8) -0.0047(8)
C63 0.0280(9) 0.0383(10) 0.0267(9) 0.0063(7) -0.0006(7) -0.0029(8)
C64 0.0292(11) 0.0653(16) 0.0544(15) 0.0081(12) 0.0088(10) -0.0026(10)
C65 0.0593(19) 0.095(3) 0.079(2) -0.0083(19) 0.0379(17) -0.0043(17)
C66 0.080(2) 0.077(2) 0.104(3) 0.026(2) 0.051(2) -0.0017(19)
C67 0.0292(14) 0.175(5) 0.085(3) -0.006(3) 0.0054(15) 0.0044(19)
C68 0.0415(11) 0.0446(12) 0.0321(10) 0.0039(9) -0.0063(9) -0.0086(9)
C69 0.087(2) 0.0438(13) 0.0432(14) -0.0015(11) -0.0064(13) 0.0013(14)
C70 0.0480(13) 0.0518(13) 0.0313(11) 0.0014(9) -0.0002(9) -0.0080(10)
C71 0.0527(15) 0.087(2) 0.0391(13) 0.0036(13) -0.0116(11) -0.0276(15)
C72 0.0501(15) 0.0697(19) 0.0690(19) 0.0064(15) 0.0202(14) 0.0102(13)
C73 0.0639(19) 0.076(2) 0.089(2) -0.0071(18) 0.0307(18) 0.0195(17)
C74 0.077(2) 0.0515(16) 0.076(2) 0.0029(14) 0.0134(17) 0.0238(15)
C75 0.0605(16) 0.0436(13) 0.0489(14) 0.0005(10) 0.0165(12) 0.0055(11)
C80 0.077(5) 0.050(4) 0.047(4) 0.018(3) 0.001(3) 0.013(3)
C81 0.031(3) 0.039(4) 0.031(4) 0.003(3) -0.009(3) 0.010(2)
C82 0.054(4) 0.064(4) 0.070(5) 0.025(4) -0.015(3) -0.006(3)
C83 0.046(4) 0.070(5) 0.067(5) 0.014(4) -0.007(3) 0.020(3)
C84 0.049(4) 0.079(5) 0.065(5) -0.017(4) 0.000(3) 0.005(3)
C85 0.049(3) 0.047(3) 0.044(3) -0.002(2) 0.004(2) 0.015(3)
C86 0.061(4) 0.058(4) 0.037(4) 0.003(3) 0.006(3) 0.005(4)
C87 0.085(6) 0.042(6) 0.058(5) -0.008(4) 0.011(4) -0.009(5)
C88 0.077(5) 0.063(5) 0.067(5) -0.010(4) 0.018(4) 0.033(4)
Li1 0.050(2) 0.037(2) 0.072(3) 0.0143(19) 0.023(2) 0.0078(18)

loop_
_atom_type_symbol
_atom_type_description
_atom_type_scat_dispersion_real
_atom_type_scat_dispersion_imag
_atom_type_scat_source
C C 0.0033 0.0016 'International Tables Vol C Tables 4.2.6.8 and 6.1.1.4'
H H 0.0000 0.0000 'International Tables Vol C Tables 4.2.6.8 and 6.1.1.4'
Li Li -0.0003 0.0001 'International Tables Vol C Tables 4.2.6.8 and 6.1.1.4'
O O 0.0106 0.0060 'International Tables Vol C Tables 4.2.6.8 and 6.1.1.4'
Si Si 0.0817 0.0704 'International Tables Vol C Tables 4.2.6.8 and 6.1.1.4'

loop_
_geom_angle_atom_site_label_1
_geom_angle_atom_site_label_2
_geom_angle_atom_site_label_3
_geom_angle
Si2 Si1 Si3 113.90(3)
Si2 Si1 Si4 108.89(3)
Si3 Si1 Si4 123.09(3)
Si2 Si1 Li1 68.74(10)
Si3 Si1 Li1 121.86(12)
Si4 Si1 Li1 107.42(13)
O1 Si2 C1 120.17(9)
O1 Si2 Si1 126.84(7)
C1 Si2 Si1 110.78(7)
O1 Si2 Li1 144.42(14)
C1 Si2 Li1 55.96(12)
Si1 Si2 Li1 60.28(9)
C2 Si3 C3 106.7(2)
C2 Si3 C7 105.2(2)
C3 Si3 C7 112.18(14)
C2 Si3 Si1 109.77(12)
C3 Si3 Si1 107.46(10)
C7 Si3 Si1 115.24(12)
C11 Si4 C12 104.6(2)
C11 Si4 C16 106.18(16)
C12 Si4 C16 112.13(19)
C11 Si4 Si1 105.70(11)
C12 Si4 Si1 121.85(11)
C16 Si4 Si1 105.30(10)
O1 Si5 C21 101.81(16)
O1 Si5 C20 110.37(16)
C21 Si5 C20 109.0(2)
O1 Si5 C25 112.51(15)
C21 Si5 C25 115.48(19)
C20 Si5 C25 107.5(2)
O1 Si65 C80 107.4(3)
O1 Si65 C85 101.48(18)
C80 Si65 C85 108.5(3)
O1 Si65 C81 115.23(19)
C80 Si65 C81 107.7(3)
C85 Si65 C81 116.1(2)
Si2 O1 Si65 164.99(16)
Si2 O1 Si5 152.31(14)
Si65 O1 Si5 26.11(6)
C75 O2 C72 109.6(2)
C75 O2 Li1 124.3(2)
C72 O2 Li1 126.0(2)
C29 C1 Si2 141.27(15)
C29 C1 Li1 123.25(17)
Si2 C1 Li1 85.40(13)
C29 C1 H1 113.5(18)
Si2 C1 H1 103.9(18)
Li1 C1 H1 56.7(18)
Si3 C2 H2A 109.5
Si3 C2 H2B 109.5
H2A C2 H2B 109.5
Si3 C2 H2C 109.5
H2A C2 H2C 109.5
H2B C2 H2C 109.5
C6 C3 C5 115.0(4)
C6 C3 C4 107.6(3)
C5 C3 C4 104.1(3)
C6 C3 Si3 113.8(2)
C5 C3 Si3 104.7(3)
C4 C3 Si3 111.4(3)
C3 C4 H4A 109.5
C3 C4 H4B 109.5
H4A C4 H4B 109.5
C3 C4 H4C 109.5
H4A C4 H4C 109.5
H4B C4 H4C 109.5
C3 C5 H5A 109.5
C3 C5 H5B 109.5
H5A C5 H5B 109.5
C3 C5 H5C 109.5
H5A C5 H5C 109.5
H5B C5 H5C 109.5
C3 C6 H6A 109.5
C3 C6 H6B 109.5
H6A C6 H6B 109.5
C3 C6 H6C 109.5
H6A C6 H6C 109.5
H6B C6 H6C 109.5
C8 C7 C9 105.1(4)
C8 C7 C10 108.1(3)
C9 C7 C10 109.6(3)
C8 C7 Si3 111.2(2)
C9 C7 Si3 110.9(2)
C10 C7 Si3 111.7(3)
C7 C8 H8A 109.5
C7 C8 H8B 109.5
H8A C8 H8B 109.5
C7 C8 H8C 109.5
H8A C8 H8C 109.5
H8B C8 H8C 109.5
C7 C9 H9A 109.5
C7 C9 H9B 109.5
H9A C9 H9B 109.5
C7 C9 H9C 109.5
H9A C9 H9C 109.5
H9B C9 H9C 109.5
C7 C10 H10A 109.5
C7 C10 H10B 109.5
H10A C10 H10B 109.5
C7 C10 H10C 109.5
H10A C10 H10C 109.5
H10B C10 H10C 109.5
Si4 C11 H11A 109.5
Si4 C11 H11B 109.5
H11A C11 H11B 109.5
Si4 C11 H11C 109.5
H11A C11 H11C 109.5
H11B C11 H11C 109.5
C15 C12 C14 108.5(4)
C15 C12 C13 110.8(5)
C14 C12 C13 106.4(4)
C15 C12 Si4 111.8(4)
C14 C12 Si4 112.8(3)
C13 C12 Si4 106.5(3)
C12 C13 H13A 109.5
C12 C13 H13B 109.5
H13A C13 H13B 109.5
C12 C13 H13C 109.5
H13A C13 H13C 109.5
H13B C13 H13C 109.5
C12 C14 H14A 109.5
C12 C14 H14B 109.5
H14A C14 H14B 109.5
C12 C14 H14C 109.5
H14A C14 H14C 109.5
H14B C14 H14C 109.5
C12 C15 H15A 109.5
C12 C15 H15B 109.5
H15A C15 H15B 109.5
C12 C15 H15C 109.5
H15A C15 H15C 109.5
H15B C15 H15C 109.5
C17 C16 C19 106.2(3)
C17 C16 C18 108.3(4)
C19 C16 C18 109.7(3)
C17 C16 Si4 108.0(3)
C19 C16 Si4 113.0(3)
C18 C16 Si4 111.4(2)
C16 C17 H17A 109.5
C16 C17 H17B 109.5
H17A C17 H17B 109.5
C16 C17 H17C 109.5
H17A C17 H17C 109.5
H17B C17 H17C 109.5
C16 C18 H18A 109.5
C16 C18 H18B 109.5
H18A C18 H18B 109.5
C16 C18 H18C 109.5
H18A C18 H18C 109.5
H18B C18 H18C 109.5
C16 C19 H19A 109.5
C16 C19 H19B 109.5
H19A C19 H19B 109.5
C16 C19 H19C 109.5
H19A C19 H19C 109.5
H19B C19 H19C 109.5
Si5 C20 H20A 109.5
Si5 C20 H20B 109.5
H20A C20 H20B 109.5
Si5 C20 H20C 109.5
H20A C20 H20C 109.5
H20B C20 H20C 109.5
C23 C21 C22 106.9(3)
C23 C21 C24 106.8(3)
C22 C21 C24 107.0(4)
C23 C21 Si5 109.0(3)
C22 C21 Si5 114.1(3)
C24 C21 Si5 112.7(3)
C21 C22 H22A 109.5
C21 C22 H22B 109.5
H22A C22 H22B 109.5
C21 C22 H22C 109.5
H22A C22 H22C 109.5
H22B C22 H22C 109.5
C21 C23 H23A 109.5
C21 C23 H23B 109.5
H23A C23 H23B 109.5
C21 C23 H23C 109.5
H23A C23 H23C 109.5
H23B C23 H23C 109.5
C21 C24 H24A 109.5
C21 C24 H24B 109.5
H24A C24 H24B 109.5
C21 C24 H24C 109.5
H24A C24 H24C 109.5
H24B C24 H24C 109.5
C27 C25 C26 108.8(4)
C27 C25 C28 108.3(4)
C26 C25 C28 108.1(3)
C27 C25 Si5 108.4(4)
C26 C25 Si5 112.3(3)
C28 C25 Si5 110.8(3)
C25 C26 H26A 109.5
C25 C26 H26B 109.5
H26A C26 H26B 109.5
C25 C26 H26C 109.5
H26A C26 H26C 109.5
H26B C26 H26C 109.5
C25 C27 H27A 109.5
C25 C27 H27B 109.5
H27A C27 H27B 109.5
C25 C27 H27C 109.5
H27A C27 H27C 109.5
H27B C27 H27C 109.5
C25 C28 H28A 109.5
C25 C28 H28B 109.5
H28A C28 H28B 109.5
C25 C28 H28C 109.5
H28A C28 H28C 109.5
H28B C28 H28C 109.5
C1 C29 C58 111.01(15)
C1 C29 C30 114.44(16)
C58 C29 C30 112.93(15)
C1 C29 C44 108.68(15)
C58 C29 C44 107.88(15)
C30 C29 C44 101.18(14)
C31 C30 C35 117.97(18)
C31 C30 C29 123.70(17)
C35 C30 C29 117.89(17)
C30 C31 C32 121.27(19)
C30 C31 H31 119.4
C32 C31 H31 119.4
C33 C32 C31 118.55(19)
C33 C32 C36 121.28(19)
C31 C32 C36 120.12(19)
C32 C33 C34 121.89(19)
C32 C33 H33 119.1
C34 C33 H33 119.1
C35 C34 C33 117.96(19)
C35 C34 C40 118.96(19)
C33 C34 C40 123.00(19)
C34 C35 C30 122.35(19)
C34 C35 H35 118.8
C30 C35 H35 118.8
C38 C36 C37 110.3(3)
C38 C36 C32 108.5(2)
C37 C36 C32 109.8(2)
C38 C36 C39 107.6(2)
C37 C36 C39 108.7(3)
C32 C36 C39 111.9(2)
C36 C37 H37A 109.5
C36 C37 H37B 109.5
H37A C37 H37B 109.5
C36 C37 H37C 109.5
H37A C37 H37C 109.5
H37B C37 H37C 109.5
C36 C38 H38A 109.5
C36 C38 H38B 109.5
H38A C38 H38B 109.5
C36 C38 H38C 109.5
H38A C38 H38C 109.5
H38B C38 H38C 109.5
C36 C39 H39A 109.5
C36 C39 H39B 109.5
H39A C39 H39B 109.5
C36 C39 H39C 109.5
H39A C39 H39C 109.5
H39B C39 H39C 109.5
C41 C40 C42 108.8(2)
C41 C40 C43 107.8(2)
C42 C40 C43 109.0(2)
C41 C40 C34 112.6(2)
C42 C40 C34 109.3(2)
C43 C40 C34 109.39(19)
C40 C41 H41A 109.5
C40 C41 H41B 109.5
H41A C41 H41B 109.5
C40 C41 H41C 109.5
H41A C41 H41C 109.5
H41B C41 H41C 109.5
C40 C42 H42A 109.5
C40 C42 H42B 109.5
H42A C42 H42B 109.5
C40 C42 H42C 109.5
H42A C42 H42C 109.5
H42B C42 H42C 109.5
C40 C43 H43A 109.5
C40 C43 H43B 109.5
H43A C43 H43B 109.5
C40 C43 H43C 109.5
H43A C43 H43C 109.5
H43B C43 H43C 109.5
C45 C44 C49 118.36(17)
C45 C44 C29 118.14(16)
C49 C44 C29 122.82(16)
C44 C45 C46 121.73(18)
C44 C45 H45 119.1
C46 C45 H45 119.1
C47 C46 C45 118.13(18)
C47 C46 C50 121.34(18)
C45 C46 C50 120.54(18)
C46 C47 C48 121.93(18)
C46 C47 H47 119.0
C48 C47 H47 119.0
C49 C48 C47 118.33(18)
C49 C48 C54 123.04(18)
C47 C48 C54 118.58(18)
C48 C49 C44 121.51(17)
C48 C49 H49 119.2
C44 C49 H49 119.2
C51 C50 C53 110.1(3)
C51 C50 C52 109.3(3)
C53 C50 C52 106.9(2)
C51 C50 C46 108.1(2)
C53 C50 C46 112.1(2)
C52 C50 C46 110.3(2)
C50 C51 H51A 109.5
C50 C51 H51B 109.5
H51A C51 H51B 109.5
C50 C51 H51C 109.5
H51A C51 H51C 109.5
H51B C51 H51C 109.5
C50 C52 H52A 109.5
C50 C52 H52B 109.5
H52A C52 H52B 109.5
C50 C52 H52C 109.5
H52A C52 H52C 109.5
H52B C52 H52C 109.5
C50 C53 H53A 109.5
C50 C53 H53B 109.5
H53A C53 H53B 109.5
C50 C53 H53C 109.5
H53A C53 H53C 109.5
H53B C53 H53C 109.5
C57 C54 C48 112.81(18)
C57 C54 C55 108.0(2)
C48 C54 C55 108.83(18)
C57 C54 C56 108.9(2)
C48 C54 C56 109.36(19)
C55 C54 C56 108.9(2)
C54 C55 H55A 109.5
C54 C55 H55B 109.5
H55A C55 H55B 109.5
C54 C55 H55C 109.5
H55A C55 H55C 109.5
H55B C55 H55C 109.5
C54 C56 H56A 109.5
C54 C56 H56B 109.5
H56A C56 H56B 109.5
C54 C56 H56C 109.5
H56A C56 H56C 109.5
H56B C56 H56C 109.5
C54 C57 H57A 109.5
C54 C57 H57B 109.5
H57A C57 H57B 109.5
C54 C57 H57C 109.5
H57A C57 H57C 109.5
H57B C57 H57C 109.5
C59 C58 C63 118.14(18)
C59 C58 C29 123.28(18)
C63 C58 C29 118.20(17)
C60 C59 C58 121.7(2)
C60 C59 H59 119.1
C58 C59 H59 119.1
C61 C60 C59 118.10(19)
C61 C60 C64 120.7(2)
C59 C60 C64 121.2(2)
C60 C61 C62 122.5(2)
C60 C61 H61 118.8
C62 C61 H61 118.8
C61 C62 C63 117.3(2)
C61 C62 C68 121.81(19)
C63 C62 C68 120.82(19)
C58 C63 C62 122.17(19)
C58 C63 H63 118.9
C62 C63 H63 118.9
C65 C64 C67 107.0(3)
C65 C64 C66 106.4(3)
C67 C64 C66 112.6(3)
C65 C64 C60 112.5(2)
C67 C64 C60 110.8(2)
C66 C64 C60 107.5(2)
C64 C65 H65A 109.5
C64 C65 H65B 109.5
H65A C65 H65B 109.5
C64 C65 H65C 109.5
H65A C65 H65C 109.5
H65B C65 H65C 109.5
C64 C66 H66A 109.5
C64 C66 H66B 109.5
H66A C66 H66B 109.5
C64 C66 H66C 109.5
H66A C66 H66C 109.5
H66B C66 H66C 109.5
C64 C67 H67A 109.5
C64 C67 H67B 109.5
H67A C67 H67B 109.5
C64 C67 H67C 109.5
H67A C67 H67C 109.5
H67B C67 H67C 109.5
C62 C68 C71 112.2(2)
C62 C68 C70 111.38(18)
C71 C68 C70 107.82(19)
C62 C68 C69 108.27(18)
C71 C68 C69 108.6(2)
C70 C68 C69 108.5(2)
C68 C69 H69A 109.5
C68 C69 H69B 109.5
H69A C69 H69B 109.5
C68 C69 H69C 109.5
H69A C69 H69C 109.5
H69B C69 H69C 109.5
C68 C70 H70A 109.5
C68 C70 H70B 109.5
H70A C70 H70B 109.5
C68 C70 H70C 109.5
H70A C70 H70C 109.5
H70B C70 H70C 109.5
C68 C71 H71A 109.5
C68 C71 H71B 109.5
H71A C71 H71B 109.5
C68 C71 H71C 109.5
H71A C71 H71C 109.5
H71B C71 H71C 109.5
O2 C72 C73 105.0(3)
O2 C72 H72A 110.7
C73 C72 H72A 110.7
O2 C72 H72B 110.7
C73 C72 H72B 110.7
H72A C72 H72B 108.8
C72 C73 C74 103.8(3)
C72 C73 H73A 111.0
C74 C73 H73A 111.0
C72 C73 H73B 111.0
C74 C73 H73B 111.0
H73A C73 H73B 109.0
C75 C74 C73 103.2(2)
C75 C74 H74A 111.1
C73 C74 H74A 111.1
C75 C74 H74B 111.1
C73 C74 H74B 111.1
H74A C74 H74B 109.1
O2 C75 C74 106.5(2)
O2 C75 H75A 110.4
C74 C75 H75A 110.4
O2 C75 H75B 110.4
C74 C75 H75B 110.4
H75A C75 H75B 108.6
Si65 C80 H80A 109.5
Si65 C80 H80B 109.5
H80A C80 H80B 109.5
Si65 C80 H80C 109.5
H80A C80 H80C 109.5
H80B C80 H80C 109.5
C84 C81 C83 108.0(4)
C84 C81 C82 108.6(4)
C83 C81 C82 107.8(4)
C84 C81 Si65 108.5(4)
C83 C81 Si65 111.5(4)
C82 C81 Si65 112.3(4)
C81 C82 H82A 109.5
C81 C82 H82B 109.5
H82A C82 H82B 109.5
C81 C82 H82C 109.5
H82A C82 H82C 109.5
H82B C82 H82C 109.5
C81 C83 H83A 109.5
C81 C83 H83B 109.5
H83A C83 H83B 109.5
C81 C83 H83C 109.5
H83A C83 H83C 109.5
H83B C83 H83C 109.5
C81 C84 H84A 109.5
C81 C84 H84B 109.5
H84A C84 H84B 109.5
C81 C84 H84C 109.5
H84A C84 H84C 109.5
H84B C84 H84C 109.5
C87 C85 C86 108.3(4)
C87 C85 C88 108.0(4)
C86 C85 C88 108.2(4)
C87 C85 Si65 108.0(5)
C86 C85 Si65 112.0(4)
C88 C85 Si65 112.2(4)
C85 C86 H86A 109.5
C85 C86 H86B 109.5
H86A C86 H86B 109.5
C85 C86 H86C 109.5
H86A C86 H86C 109.5
H86B C86 H86C 109.5
C85 C87 H87A 109.5
C85 C87 H87B 109.5
H87A C87 H87B 109.5
C85 C87 H87C 109.5
H87A C87 H87C 109.5
H87B C87 H87C 109.5
C85 C88 H88A 109.5
C85 C88 H88B 109.5
H88A C88 H88B 109.5
C85 C88 H88C 109.5
H88A C88 H88C 109.5
H88B C88 H88C 109.5
O2 Li1 C1 135.0(2)
O2 Li1 Si1 137.0(2)
C1 Li1 Si1 86.25(15)
O2 Li1 Si2 171.7(2)
C1 Li1 Si2 38.64(8)
Si1 Li1 Si2 50.98(8)
O2 Li1 H1 126.3(9)
C1 Li1 H1 23.4(8)
Si1 Li1 H1 85.8(8)
Si2 Li1 H1 50.8(8)

loop_
_geom_bond_atom_site_label_1
_geom_bond_atom_site_label_2
_geom_bond_distance
Si1 Si2 2.3356(8)
Si1 Si3 2.3743(9)
Si1 Si4 2.3789(9)
Si1 Li1 2.611(4)
Si2 O1 1.6177(18)
Si2 C1 1.755(2)
Si2 Li1 2.802(4)
Si3 C2 1.889(3)
Si3 C3 1.949(4)
Si3 C7 1.967(4)
Si4 C11 1.898(3)
Si4 C12 1.917(3)
Si4 C16 1.933(3)
Si5 O1 1.6628(19)
Si5 C21 1.863(5)
Si5 C20 1.867(4)
Si5 C25 1.909(4)
Si65 O1 1.658(2)
Si65 C80 1.868(5)
Si65 C85 1.902(6)
Si65 C81 1.904(8)
O2 C75 1.443(3)
O2 C72 1.453(3)
O2 Li1 1.877(5)
C1 C29 1.539(3)
C1 Li1 2.329(5)
C1 H1 0.94(3)
C2 H2A 0.9600
C2 H2B 0.9600
C2 H2C 0.9600
C3 C6 1.477(5)
C3 C5 1.514(5)
C3 C4 1.569(4)
C4 H4A 0.9600
C4 H4B 0.9600
C4 H4C 0.9600
C5 H5A 0.9600
C5 H5B 0.9600
C5 H5C 0.9600
C6 H6A 0.9600
C6 H6B 0.9600
C6 H6C 0.9600
C7 C8 1.529(5)
C7 C9 1.538(6)
C7 C10 1.548(5)
C8 H8A 0.9600
C8 H8B 0.9600
C8 H8C 0.9600
C9 H9A 0.9600
C9 H9B 0.9600
C9 H9C 0.9600
C10 H10A 0.9600
C10 H10B 0.9600
C10 H10C 0.9600
C11 H11A 0.9600
C11 H11B 0.9600
C11 H11C 0.9600
C12 C15 1.519(8)
C12 C14 1.549(6)
C12 C13 1.559(7)
C13 H13A 0.9600
C13 H13B 0.9600
C13 H13C 0.9600
C14 H14A 0.9600
C14 H14B 0.9600
C14 H14C 0.9600
C15 H15A 0.9600
C15 H15B 0.9600
C15 H15C 0.9600
C16 C17 1.529(6)
C16 C19 1.532(5)
C16 C18 1.535(5)
C17 H17A 0.9600
C17 H17B 0.9600
C17 H17C 0.9600
C18 H18A 0.9600
C18 H18B 0.9600
C18 H18C 0.9600
C19 H19A 0.9600
C19 H19B 0.9600
C19 H19C 0.9600
C20 H20A 0.9600
C20 H20B 0.9600
C20 H20C 0.9600
C21 C23 1.546(4)
C21 C22 1.546(4)
C21 C24 1.548(4)
C22 H22A 0.9600
C22 H22B 0.9600
C22 H22C 0.9600
C23 H23A 0.9600
C23 H23B 0.9600
C23 H23C 0.9600
C24 H24A 0.9600
C24 H24B 0.9600
C24 H24C 0.9600
C25 C27 1.537(4)
C25 C26 1.538(4)
C25 C28 1.542(4)
C26 H26A 0.9600
C26 H26B 0.9600
C26 H26C 0.9600
C27 H27A 0.9600
C27 H27B 0.9600
C27 H27C 0.9600
C28 H28A 0.9600
C28 H28B 0.9600
C28 H28C 0.9600
C29 C58 1.542(3)
C29 C30 1.560(3)
C29 C44 1.573(3)
C30 C31 1.391(3)
C30 C35 1.402(3)
C31 C32 1.408(3)
C31 H31 0.9300
C32 C33 1.388(3)
C32 C36 1.535(3)
C33 C34 1.395(3)
C33 H33 0.9300
C34 C35 1.389(3)
C34 C40 1.537(3)
C35 H35 0.9300
C36 C38 1.513(4)
C36 C37 1.515(4)
C36 C39 1.546(4)
C37 H37A 0.9600
C37 H37B 0.9600
C37 H37C 0.9600
C38 H38A 0.9600
C38 H38B 0.9600
C38 H38C 0.9600
C39 H39A 0.9600
C39 H39B 0.9600
C39 H39C 0.9600
C40 C41 1.529(3)
C40 C42 1.534(4)
C40 C43 1.536(4)
C41 H41A 0.9600
C41 H41B 0.9600
C41 H41C 0.9600
C42 H42A 0.9600
C42 H42B 0.9600
C42 H42C 0.9600
C43 H43A 0.9600
C43 H43B 0.9600
C43 H43C 0.9600
C44 C45 1.397(3)
C44 C49 1.400(3)
C45 C46 1.400(3)
C45 H45 0.9300
C46 C47 1.394(3)
C46 C50 1.536(3)
C47 C48 1.398(3)
C47 H47 0.9300
C48 C49 1.397(3)
C48 C54 1.536(3)
C49 H49 0.9300
C50 C51 1.520(4)
C50 C53 1.522(4)
C50 C52 1.526(4)
C51 H51A 0.9600
C51 H51B 0.9600
C51 H51C 0.9600
C52 H52A 0.9600
C52 H52B 0.9600
C52 H52C 0.9600
C53 H53A 0.9600
C53 H53B 0.9600
C53 H53C 0.9600
C54 C57 1.522(3)
C54 C55 1.537(3)
C54 C56 1.540(4)
C55 H55A 0.9600
C55 H55B 0.9600
C55 H55C 0.9600
C56 H56A 0.9600
C56 H56B 0.9600
C56 H56C 0.9600
C57 H57A 0.9600
C57 H57B 0.9600
C57 H57C 0.9600
C58 C59 1.397(3)
C58 C63 1.398(3)
C59 C60 1.397(3)
C59 H59 0.9300
C60 C61 1.394(3)
C60 C64 1.538(3)
C61 C62 1.400(3)
C61 H61 0.9300
C62 C63 1.401(3)
C62 C68 1.533(3)
C63 H63 0.9300
C64 C65 1.522(5)
C64 C67 1.524(4)
C64 C66 1.530(4)
C65 H65A 0.9600
C65 H65B 0.9600
C65 H65C 0.9600
C66 H66A 0.9600
C66 H66B 0.9600
C66 H66C 0.9600
C67 H67A 0.9600
C67 H67B 0.9600
C67 H67C 0.9600
C68 C71 1.534(3)
C68 C70 1.535(3)
C68 C69 1.540(4)
C69 H69A 0.9600
C69 H69B 0.9600
C69 H69C 0.9600
C70 H70A 0.9600
C70 H70B 0.9600
C70 H70C 0.9600
C71 H71A 0.9600
C71 H71B 0.9600
C71 H71C 0.9600
C72 C73 1.493(5)
C72 H72A 0.9700
C72 H72B 0.9700
C73 C74 1.506(5)
C73 H73A 0.9700
C73 H73B 0.9700
C74 C75 1.500(4)
C74 H74A 0.9700
C74 H74B 0.9700
C75 H75A 0.9700
C75 H75B 0.9700
C80 H80A 0.9600
C80 H80B 0.9600
C80 H80C 0.9600
C81 C84 1.539(4)
C81 C83 1.541(4)
C81 C82 1.541(4)
C82 H82A 0.9600
C82 H82B 0.9600
C82 H82C 0.9600
C83 H83A 0.9600
C83 H83B 0.9600
C83 H83C 0.9600
C84 H84A 0.9600
C84 H84B 0.9600
C84 H84C 0.9600
C85 C87 1.539(4)
C85 C86 1.541(4)
C85 C88 1.542(4)
C86 H86A 0.9600
C86 H86B 0.9600
C86 H86C 0.9600
C87 H87A 0.9600
C87 H87B 0.9600
C87 H87C 0.9600
C88 H88A 0.9600
C88 H88B 0.9600
C88 H88C 0.9600
Li1 H1 1.98(3)
